data_1010759
loop_
_publ_author_name
'Peacock, M A'
'Berry, L G'

_publ_section_title
;
Roentgenographic observations on ore minerals
;
_journal_coden_ASTM UTSGAL
_journal_name_full
;
University of Toronto Studies, Geological Series
;
_journal_page_first 47
_journal_page_last 69
_journal_volume 44
_journal_year 1940
_chemical_compound_source 'from Moose Horn Mine, Elk Lake, Ontario'
_chemical_formula_structural 'Ni As2'
_chemical_formula_sum 'As2 Ni'
_chemical_name_mineral Maucherite
_chemical_name_systematic 'Nickel arsenide (1/2)'
_space_group_IT_number 57
_symmetry_cell_setting orthorhombic
_symmetry_Int_Tables_number 57
_symmetry_space_group_name_Hall '-P 2a 2ab'
_symmetry_space_group_name_H-M 'P b m a'
_cell_angle_alpha 90
_cell_angle_beta 90
_cell_angle_gamma 90
_cell_formula_units_Z 8
_cell_length_a 5.74(1)
_cell_length_b 5.81(1)
_cell_length_c 11.405(30)
_cell_volume 380.3
_exptl_crystal_density_meas 7.12
_cod_database_code 1010759

loop_
_symmetry_equiv_pos_as_xyz
x,y,z
-x,1/2+y,-z
1/2-x,-y,z
1/2+x,1/2-y,-z
-x,-y,-z
x,1/2-y,z
1/2+x,y,-z
1/2-x,1/2+y,z

loop_
_atom_site_label
_atom_site_fract_x
_atom_site_fract_y
_atom_site_fract_z
? ? ? ?
